data_4033267
loop_
_publ_author_name
'Yu, Ruixia'
'Li, Dejun'
'Zeng, Fanlong'

_publ_section_title
;
 Palladium-Catalyzed Sequential Vinylic C-H Arylation/Amination of
 2-Vinylanilines with Aryl boronic Acids: Access to 2-Arylindoles.
;
_journal_name_full 'The Journal of organic chemistry'
_journal_paper_doi 10.1021/acs.joc.7b02728
_journal_year 2017
_chemical_formula_sum 'C56 H50 N2 O6 S2'
_chemical_formula_weight 911.10
_space_group_crystal_system monoclinic
_space_group_IT_number 15
_space_group_name_Hall '-C 2yc'
_space_group_name_H-M_alt 'C 1 2/c 1'
_symmetry_space_group_name_Hall '-C 2yc'
_symmetry_space_group_name_H-M 'C 1 2/c 1'
_atom_sites_solution_hydrogens geom
_audit_creation_method SHELXL-2014/7
_cell_angle_alpha 90
_cell_angle_beta 124.068(7)
_cell_angle_gamma 90
_cell_formula_units_Z 4
_cell_length_a 27.273(11)
_cell_length_b 8.882(4)
_cell_length_c 23.383(15)
_cell_measurement_reflns_used 1361
_cell_measurement_temperature 296(2)
_cell_measurement_theta_max 19.59
_cell_measurement_theta_min 2.46
_cell_volume 4692(4)
_computing_structure_refinement 'SHELXL-2014/7 (Sheldrick, 2014)'
_diffrn_ambient_temperature 296(2)
_diffrn_measured_fraction_theta_full 0.999
_diffrn_measured_fraction_theta_max 0.999
_diffrn_measurement_device_type \w
_diffrn_radiation_type MoK\a
_diffrn_radiation_wavelength 0.71073
_diffrn_reflns_av_R_equivalents 0.0473
_diffrn_reflns_av_unetI/netI 0.0546
_diffrn_reflns_Laue_measured_fraction_full 0.999
_diffrn_reflns_Laue_measured_fraction_max 0.999
_diffrn_reflns_limit_h_max 18
_diffrn_reflns_limit_h_min -32
_diffrn_reflns_limit_k_max 10
_diffrn_reflns_limit_k_min -10
_diffrn_reflns_limit_l_max 27
_diffrn_reflns_limit_l_min -21
_diffrn_reflns_number 11462
_diffrn_reflns_point_group_measured_fraction_full 0.999
_diffrn_reflns_point_group_measured_fraction_max 0.999
_diffrn_reflns_theta_full 25.099
_diffrn_reflns_theta_max 25.099
_diffrn_reflns_theta_min 1.803
_exptl_absorpt_coefficient_mu 0.168
_exptl_absorpt_correction_type multi-scan
_exptl_absorpt_process_details sadabs
_exptl_crystal_colour colorless
_exptl_crystal_density_diffrn 1.290
_exptl_crystal_density_meas ?
_exptl_crystal_description colorless
_exptl_crystal_F_000 1920
_exptl_crystal_size_max 0.365
_exptl_crystal_size_mid 0.287
_exptl_crystal_size_min 0.143
_exptl_transmission_factor_max 0.7452
_exptl_transmission_factor_min 0.5970
_refine_diff_density_max 0.275
_refine_diff_density_min -0.273
_refine_diff_density_rms 0.051
_refine_ls_extinction_coef 0.00074(18)
_refine_ls_extinction_expression Fc^*^=kFc[1+0.001xFc^2^\l^3^/sin(2\q)]^-1/4^
_refine_ls_extinction_method 'SHELXL-2014/7 (Sheldrick 2014'
_refine_ls_goodness_of_fit_ref 1.000
_refine_ls_hydrogen_treatment constr
_refine_ls_matrix_type full
_refine_ls_number_parameters 299
_refine_ls_number_reflns 4180
_refine_ls_number_restraints 0
_refine_ls_restrained_S_all 1.000
_refine_ls_R_factor_all 0.0835
_refine_ls_R_factor_gt 0.0503
_refine_ls_shift/su_max 0.000
_refine_ls_shift/su_mean 0.000
_refine_ls_structure_factor_coef Fsqd
_refine_ls_weighting_details 'w=1/[\s^2^(Fo^2^)+(0.0692P)^2^] where P=(Fo^2^+2Fc^2^)/3'
_refine_ls_weighting_scheme calc
_refine_ls_wR_factor_gt 0.1230
_refine_ls_wR_factor_ref 0.1411
_reflns_Friedel_coverage 0.000
_reflns_number_gt 2750
_reflns_number_total 4180
_reflns_threshold_expression 'I > 2\s(I)'
_cod_data_source_file jo7b02728_si_002.cif
_cod_data_source_block 3aa'
_cod_depositor_comments
;
The following automatic conversions were performed:

'_exptl_crystal_density_meas' value 'not measured' was changed to '?'
- the value is perceived as not measured.

Automatic conversion script
Id: cif_fix_values 4973 2017-02-22 13:04:09Z antanas 
;
_cod_database_code 4033267
_shelx_shelxl_version_number 2014/7
_shelx_space_group_comment
;
The symmetry employed for this shelxl refinement is uniquely defined
by the following loop, which should always be used as a source of
symmetry information in preference to the above space-group names.
They are only intended as comments.
;
_shelx_estimated_absorpt_t_min 0.941
_shelx_estimated_absorpt_t_max 0.976

loop_
_space_group_symop_operation_xyz
'x, y, z'
'-x, y, -z+1/2'
'x+1/2, y+1/2, z'
'-x+1/2, y+1/2, -z+1/2'
'-x, -y, -z'
'x, -y, z-1/2'
'-x+1/2, -y+1/2, -z'
'x+1/2, -y+1/2, z-1/2'

loop_
_atom_site_label
_atom_site_type_symbol
_atom_site_fract_x
_atom_site_fract_y
_atom_site_fract_z
_atom_site_U_iso_or_equiv
_atom_site_adp_type
_atom_site_occupancy
_atom_site_site_symmetry_order
_atom_site_calc_flag
_atom_site_refinement_flags_posn
_atom_site_refinement_flags_adp
S1 S 0.34167(3) 0.28477(8) 0.10896(3) 0.0454(2) Uani 1 1 d . .
N1 N 0.34981(10) 0.2713(2) 0.04519(10) 0.0424(6) Uani 1 1 d . .
H1 H 0.3181 0.2568 0.0049 0.051 Uiso 1 1 calc R U
O1 O 0.36875(10) 0.4209(2) 0.14636(10) 0.0619(6) Uani 1 1 d . .
O2 O 0.27966(9) 0.2610(2) 0.07774(10) 0.0607(6) Uani 1 1 d . .
O3 O 0.33228(9) 0.7127(2) -0.24181(10) 0.0583(6) Uani 1 1 d . .
C1 C 0.46543(16) -0.2459(4) 0.30011(18) 0.0862(12) Uani 1 1 d . .
H1A H 0.4952 -0.2104 0.3456 0.129 Uiso 1 1 calc R U
H1B H 0.4366 -0.3036 0.3019 0.129 Uiso 1 1 calc R U
H1C H 0.4835 -0.3081 0.2832 0.129 Uiso 1 1 calc R U
C2 C 0.43555(13) -0.1130(4) 0.25235(15) 0.0557(8) Uani 1 1 d . .
C3 C 0.45291(14) 0.0319(4) 0.27536(15) 0.0613(8) Uani 1 1 d . .
H3 H 0.4837 0.0478 0.3212 0.074 Uiso 1 1 calc R U
C4 C 0.42604(13) 0.1555(3) 0.23238(14) 0.0526(8) Uani 1 1 d . .
H4 H 0.4385 0.2526 0.2492 0.063 Uiso 1 1 calc R U
C5 C 0.38063(12) 0.1322(3) 0.16439(12) 0.0412(6) Uani 1 1 d . .
C6 C 0.36311(13) -0.0137(3) 0.13984(14) 0.0547(8) Uani 1 1 d . .
H6 H 0.3328 -0.0305 0.0939 0.066 Uiso 1 1 calc R U
C7 C 0.39108(14) -0.1336(3) 0.18413(15) 0.0594(8) Uani 1 1 d . .
H7 H 0.3795 -0.2310 0.1673 0.071 Uiso 1 1 calc R U
C8 C 0.40397(12) 0.2811(3) 0.04888(12) 0.0374(6) Uani 1 1 d . .
C9 C 0.45298(13) 0.3602(3) 0.10135(14) 0.0504(7) Uani 1 1 d . .
H9 H 0.4518 0.4042 0.1367 0.060 Uiso 1 1 calc R U
C10 C 0.50286(14) 0.3732(3) 0.10090(16) 0.0587(8) Uani 1 1 d . .
H10 H 0.5354 0.4254 0.1363 0.070 Uiso 1 1 calc R U
C11 C 0.50564(14) 0.3103(4) 0.04892(16) 0.0655(9) Uani 1 1 d . .
H11 H 0.5395 0.3210 0.0487 0.079 Uiso 1 1 calc R U
C12 C 0.45741(14) 0.2312(3) -0.00287(16) 0.0578(8) Uani 1 1 d . .
H12 H 0.4592 0.1887 -0.0380 0.069 Uiso 1 1 calc R U
C13 C 0.40595(12) 0.2131(3) -0.00387(13) 0.0399(6) Uani 1 1 d . .
C14 C 0.35555(11) 0.1216(3) -0.05922(12) 0.0367(6) Uani 1 1 d . .
C15 C 0.32265(12) 0.1660(3) -0.12506(13) 0.0421(7) Uani 1 1 d . .
H15 H 0.2945 0.0977 -0.1565 0.051 Uiso 1 1 calc R U
C16 C 0.32577(12) 0.3114(3) -0.15372(12) 0.0394(6) Uani 1 1 d . .
C17 C 0.32580(13) 0.4479(3) -0.12514(13) 0.0511(8) Uani 1 1 d . .
H17 H 0.3246 0.4480 -0.0862 0.061 Uiso 1 1 calc R U
C18 C 0.32763(13) 0.5847(3) -0.15273(13) 0.0497(7) Uani 1 1 d . .
H18 H 0.3273 0.6748 -0.1327 0.060 Uiso 1 1 calc R U
C19 C 0.33000(12) 0.5855(3) -0.21014(13) 0.0410(6) Uani 1 1 d . .
C20 C 0.33014(12) 0.4505(3) -0.23955(13) 0.0455(7) Uani 1 1 d . .
H20 H 0.3322 0.4504 -0.2779 0.055 Uiso 1 1 calc R U
C21 C 0.32726(12) 0.3159(3) -0.21205(13) 0.0458(7) Uani 1 1 d . .
H21 H 0.3263 0.2261 -0.2331 0.055 Uiso 1 1 calc R U
C22 C 0.33166(15) 0.8547(3) -0.21381(16) 0.0628(9) Uani 1 1 d . .
H22A H 0.3334 0.9340 -0.2405 0.094 Uiso 1 1 calc R U
H22B H 0.2959 0.8640 -0.2153 0.094 Uiso 1 1 calc R U
H22C H 0.3652 0.8616 -0.1668 0.094 Uiso 1 1 calc R U
C23 C 0.34580(12) -0.0292(3) -0.03842(12) 0.0389(6) Uani 1 1 d . .
C24 C 0.39342(14) -0.1184(3) 0.00915(14) 0.0556(8) Uani 1 1 d . .
H24 H 0.4319 -0.0835 0.0293 0.067 Uiso 1 1 calc R U
C25 C 0.38366(18) -0.2596(3) 0.02665(16) 0.0666(10) Uani 1 1 d . .
H25 H 0.4158 -0.3187 0.0583 0.080 Uiso 1 1 calc R U
C26 C 0.32786(19) -0.3126(3) -0.00184(16) 0.0653(10) Uani 1 1 d . .
H26 H 0.3218 -0.4070 0.0104 0.078 Uiso 1 1 calc R U
C27 C 0.28015(16) -0.2252(3) -0.04917(17) 0.0631(9) Uani 1 1 d . .
H27 H 0.2418 -0.2610 -0.0689 0.076 Uiso 1 1 calc R U
C28 C 0.28913(13) -0.0844(3) -0.06733(14) 0.0491(7) Uani 1 1 d . .
H28 H 0.2567 -0.0264 -0.0993 0.059 Uiso 1 1 calc R U

loop_
_atom_site_aniso_label
_atom_site_aniso_U_11
_atom_site_aniso_U_22
_atom_site_aniso_U_33
_atom_site_aniso_U_23
_atom_site_aniso_U_13
_atom_site_aniso_U_12
S1 0.0503(5) 0.0498(4) 0.0402(4) 0.0004(3) 0.0280(4) 0.0094(4)
N1 0.0373(14) 0.0532(14) 0.0344(12) -0.0001(10) 0.0186(11) 0.0043(11)
O1 0.0884(17) 0.0472(12) 0.0561(12) -0.0101(9) 0.0440(13) 0.0034(11)
O2 0.0439(13) 0.0898(15) 0.0524(11) 0.0079(10) 0.0293(11) 0.0173(11)
O3 0.0843(16) 0.0401(11) 0.0716(13) 0.0090(10) 0.0565(13) 0.0030(10)
C1 0.063(3) 0.098(3) 0.088(3) 0.050(2) 0.036(2) 0.019(2)
C2 0.0442(19) 0.069(2) 0.0570(19) 0.0204(16) 0.0302(17) 0.0070(16)
C3 0.0420(19) 0.085(2) 0.0428(17) 0.0100(16) 0.0155(15) 0.0012(17)
C4 0.050(2) 0.0603(18) 0.0425(16) -0.0031(14) 0.0226(16) -0.0038(15)
C5 0.0407(17) 0.0491(16) 0.0356(14) 0.0002(12) 0.0225(14) 0.0004(13)
C6 0.053(2) 0.0565(19) 0.0400(16) -0.0020(14) 0.0171(15) -0.0073(15)
C7 0.063(2) 0.0502(18) 0.060(2) 0.0069(16) 0.0321(19) -0.0014(16)
C8 0.0413(17) 0.0322(13) 0.0369(14) 0.0050(11) 0.0209(13) 0.0027(12)
C9 0.0461(19) 0.0471(17) 0.0440(16) -0.0012(13) 0.0167(15) 0.0026(14)
C10 0.045(2) 0.0553(19) 0.0586(19) -0.0038(15) 0.0189(17) -0.0083(15)
C11 0.042(2) 0.078(2) 0.076(2) -0.0045(19) 0.0330(19) -0.0100(17)
C12 0.053(2) 0.072(2) 0.0594(19) -0.0050(16) 0.0382(18) -0.0041(17)
C13 0.0434(17) 0.0379(14) 0.0407(14) 0.0058(12) 0.0249(14) 0.0044(13)
C14 0.0402(16) 0.0377(14) 0.0371(14) -0.0007(11) 0.0246(14) 0.0020(12)
C15 0.0497(18) 0.0366(14) 0.0410(15) -0.0028(12) 0.0260(14) -0.0005(12)
C16 0.0429(17) 0.0390(15) 0.0353(14) 0.0003(11) 0.0212(13) 0.0015(12)
C17 0.074(2) 0.0460(17) 0.0404(15) 0.0004(13) 0.0367(16) 0.0031(15)
C18 0.068(2) 0.0378(16) 0.0487(16) -0.0054(13) 0.0359(17) 0.0003(14)
C19 0.0391(16) 0.0423(16) 0.0449(15) 0.0037(12) 0.0257(14) 0.0002(12)
C20 0.0564(19) 0.0460(17) 0.0429(15) 0.0026(13) 0.0332(15) 0.0031(14)
C21 0.0538(19) 0.0407(15) 0.0429(15) -0.0027(12) 0.0271(15) 0.0033(13)
C22 0.076(2) 0.0390(17) 0.086(2) 0.0054(15) 0.053(2) 0.0031(15)
C23 0.0507(18) 0.0340(14) 0.0378(14) -0.0021(11) 0.0284(14) 0.0012(13)
C24 0.058(2) 0.0509(18) 0.0483(17) 0.0042(14) 0.0235(16) 0.0040(15)
C25 0.094(3) 0.0421(18) 0.0506(19) 0.0101(14) 0.032(2) 0.0135(18)
C26 0.109(3) 0.0419(18) 0.060(2) 0.0006(16) 0.057(2) -0.006(2)
C27 0.076(3) 0.057(2) 0.070(2) -0.0100(17) 0.049(2) -0.0201(18)
C28 0.054(2) 0.0431(16) 0.0565(17) 0.0018(13) 0.0350(17) 0.0000(14)

loop_
_atom_type_symbol
_atom_type_description
_atom_type_scat_dispersion_real
_atom_type_scat_dispersion_imag
_atom_type_scat_source
C C 0.0033 0.0016 'International Tables Vol C Tables 4.2.6.8 and 6.1.1.4'
H H 0.0000 0.0000 'International Tables Vol C Tables 4.2.6.8 and 6.1.1.4'
N N 0.0061 0.0033 'International Tables Vol C Tables 4.2.6.8 and 6.1.1.4'
O O 0.0106 0.0060 'International Tables Vol C Tables 4.2.6.8 and 6.1.1.4'
S S 0.1246 0.1234 'International Tables Vol C Tables 4.2.6.8 and 6.1.1.4'

loop_
_geom_angle_atom_site_label_1
_geom_angle_atom_site_label_2
_geom_angle_atom_site_label_3
_geom_angle
O1 S1 O2 119.58(12)
O1 S1 N1 109.42(12)
O2 S1 N1 104.46(11)
O1 S1 C5 107.96(13)
O2 S1 C5 108.34(13)
N1 S1 C5 106.35(12)
C8 N1 S1 127.19(18)
C8 N1 H1 116.4
S1 N1 H1 116.4
C19 O3 C22 117.7(2)
C2 C1 H1A 109.5
C2 C1 H1B 109.5
H1A C1 H1B 109.5
C2 C1 H1C 109.5
H1A C1 H1C 109.5
H1B C1 H1C 109.5
C7 C2 C3 117.8(3)
C7 C2 C1 121.0(3)
C3 C2 C1 121.2(3)
C2 C3 C4 122.1(3)
C2 C3 H3 119.0
C4 C3 H3 119.0
C5 C4 C3 119.0(3)
C5 C4 H4 120.5
C3 C4 H4 120.5
C4 C5 C6 119.7(3)
C4 C5 S1 121.0(2)
C6 C5 S1 119.2(2)
C7 C6 C5 119.5(3)
C7 C6 H6 120.3
C5 C6 H6 120.3
C2 C7 C6 121.8(3)
C2 C7 H7 119.1
C6 C7 H7 119.1
C9 C8 C13 120.0(3)
C9 C8 N1 122.0(2)
C13 C8 N1 117.9(2)
C10 C9 C8 120.1(3)
C10 C9 H9 120.0
C8 C9 H9 120.0
C9 C10 C11 121.2(3)
C9 C10 H10 119.4
C11 C10 H10 119.4
C10 C11 C12 119.0(3)
C10 C11 H11 120.5
C12 C11 H11 120.5
C11 C12 C13 121.8(3)
C11 C12 H12 119.1
C13 C12 H12 119.1
C12 C13 C8 118.0(3)
C12 C13 C14 120.3(2)
C8 C13 C14 121.8(2)
C15 C14 C13 122.4(2)
C15 C14 C23 120.8(2)
C13 C14 C23 116.7(2)
C14 C15 C16 127.5(2)
C14 C15 H15 116.3
C16 C15 H15 116.3
C17 C16 C21 117.2(2)
C17 C16 C15 122.0(2)
C21 C16 C15 120.8(2)
C16 C17 C18 122.2(2)
C16 C17 H17 118.9
C18 C17 H17 118.9
C19 C18 C17 119.3(2)
C19 C18 H18 120.4
C17 C18 H18 120.4
O3 C19 C18 124.8(2)
O3 C19 C20 115.6(2)
C18 C19 C20 119.6(2)
C21 C20 C19 120.2(2)
C21 C20 H20 119.9
C19 C20 H20 119.9
C20 C21 C16 121.6(2)
C20 C21 H21 119.2
C16 C21 H21 119.2
O3 C22 H22A 109.5
O3 C22 H22B 109.5
H22A C22 H22B 109.5
O3 C22 H22C 109.5
H22A C22 H22C 109.5
H22B C22 H22C 109.5
C28 C23 C24 118.4(2)
C28 C23 C14 120.7(2)
C24 C23 C14 120.8(3)
C23 C24 C25 120.1(3)
C23 C24 H24 119.9
C25 C24 H24 119.9
C26 C25 C24 121.0(3)
C26 C25 H25 119.5
C24 C25 H25 119.5
C25 C26 C27 119.5(3)
C25 C26 H26 120.3
C27 C26 H26 120.3
C26 C27 C28 120.2(3)
C26 C27 H27 119.9
C28 C27 H27 119.9
C23 C28 C27 120.7(3)
C23 C28 H28 119.6
C27 C28 H28 119.6

loop_
_geom_bond_atom_site_label_1
_geom_bond_atom_site_label_2
_geom_bond_distance
S1 O1 1.432(2)
S1 O2 1.433(2)
S1 N1 1.630(2)
S1 C5 1.762(3)
N1 C8 1.433(3)
N1 H1 0.8600
O3 C19 1.371(3)
O3 C22 1.426(3)
C1 C2 1.511(4)
C1 H1A 0.9600
C1 H1B 0.9600
C1 H1C 0.9600
C2 C7 1.372(4)
C2 C3 1.373(4)
C3 C4 1.388(4)
C3 H3 0.9300
C4 C5 1.378(4)
C4 H4 0.9300
C5 C6 1.389(4)
C6 C7 1.379(4)
C6 H6 0.9300
C7 H7 0.9300
C8 C9 1.396(4)
C8 C13 1.401(3)
C9 C10 1.371(4)
C9 H9 0.9300
C10 C11 1.378(4)
C10 H10 0.9300
C11 C12 1.381(4)
C11 H11 0.9300
C12 C13 1.400(4)
C12 H12 0.9300
C13 C14 1.494(3)
C14 C15 1.336(3)
C14 C23 1.499(3)
C15 C16 1.479(3)
C15 H15 0.9300
C16 C17 1.384(3)
C16 C21 1.388(3)
C17 C18 1.390(4)
C17 H17 0.9300
C18 C19 1.380(3)
C18 H18 0.9300
C19 C20 1.383(3)
C20 C21 1.381(3)
C20 H20 0.9300
C21 H21 0.9300
C22 H22A 0.9600
C22 H22B 0.9600
C22 H22C 0.9600
C23 C28 1.384(4)
C23 C24 1.390(4)
C24 C25 1.391(4)
C24 H24 0.9300
C25 C26 1.358(5)
C25 H25 0.9300
C26 C27 1.381(4)
C26 H26 0.9300
C27 C28 1.386(4)
C27 H27 0.9300
C28 H28 0.9300

loop_
_geom_hbond_atom_site_label_D
_geom_hbond_atom_site_label_H
_geom_hbond_atom_site_label_A
_geom_hbond_distance_DH
_geom_hbond_distance_HA
_geom_hbond_distance_DA
_geom_hbond_angle_DHA
_geom_hbond_site_symmetry_A
C9 H9 O1 0.93 2.40 3.063(4) 127.8 .
N1 H1 O2 0.86 2.26 3.073(3) 158.3 7
N1 H1 O2 0.86 2.26 3.073(3) 158.3 7
C9 H9 O1 0.93 2.40 3.063(4) 127.8 .
N1 H1 O2 0.86 2.26 3.073(3) 158.3 7
C9 H9 O1 0.93 2.40 3.063(4) 127.8 .

loop_
_geom_torsion_atom_site_label_1
_geom_torsion_atom_site_label_2
_geom_torsion_atom_site_label_3
_geom_torsion_atom_site_label_4
_geom_torsion
O1 S1 N1 C8 53.2(2)
O2 S1 N1 C8 -177.7(2)
C5 S1 N1 C8 -63.2(2)
C7 C2 C3 C4 1.5(5)
C1 C2 C3 C4 -179.9(3)
C2 C3 C4 C5 -0.2(5)
C3 C4 C5 C6 -0.9(4)
C3 C4 C5 S1 175.8(2)
O1 S1 C5 C4 3.9(3)
O2 S1 C5 C4 -127.0(2)
N1 S1 C5 C4 121.2(2)
O1 S1 C5 C6 -179.5(2)
O2 S1 C5 C6 49.7(2)
N1 S1 C5 C6 -62.1(2)
C4 C5 C6 C7 0.6(4)
S1 C5 C6 C7 -176.1(2)
C3 C2 C7 C6 -1.8(5)
C1 C2 C7 C6 179.7(3)
C5 C6 C7 C2 0.7(5)
S1 N1 C8 C9 -26.0(3)
S1 N1 C8 C13 156.57(18)
C13 C8 C9 C10 0.8(4)
N1 C8 C9 C10 -176.6(2)
C8 C9 C10 C11 0.6(4)
C9 C10 C11 C12 -1.0(5)
C10 C11 C12 C13 -0.1(5)
C11 C12 C13 C8 1.4(4)
C11 C12 C13 C14 -177.6(3)
C9 C8 C13 C12 -1.8(4)
N1 C8 C13 C12 175.8(2)
C9 C8 C13 C14 177.2(2)
N1 C8 C13 C14 -5.3(3)
C12 C13 C14 C15 -68.7(4)
C8 C13 C14 C15 112.4(3)
C12 C13 C14 C23 107.3(3)
C8 C13 C14 C23 -71.7(3)
C13 C14 C15 C16 -5.6(4)
C23 C14 C15 C16 178.7(2)
C14 C15 C16 C17 -49.3(4)
C14 C15 C16 C21 132.4(3)
C21 C16 C17 C18 -0.4(4)
C15 C16 C17 C18 -178.8(3)
C16 C17 C18 C19 -0.6(4)
C22 O3 C19 C18 -0.5(4)
C22 O3 C19 C20 179.4(2)
C17 C18 C19 O3 -179.6(3)
C17 C18 C19 C20 0.4(4)
O3 C19 C20 C21 -179.3(2)
C18 C19 C20 C21 0.7(4)
C19 C20 C21 C16 -1.7(4)
C17 C16 C21 C20 1.6(4)
C15 C16 C21 C20 180.0(3)
C15 C14 C23 C28 -40.1(4)
C13 C14 C23 C28 143.8(2)
C15 C14 C23 C24 138.4(3)
C13 C14 C23 C24 -37.6(3)
C28 C23 C24 C25 0.1(4)
C14 C23 C24 C25 -178.4(2)
C23 C24 C25 C26 -0.4(4)
C24 C25 C26 C27 0.4(5)
C25 C26 C27 C28 -0.2(4)
C24 C23 C28 C27 0.1(4)
C14 C23 C28 C27 178.6(2)
C26 C27 C28 C23 -0.1(4)
